data_7038661
loop_
_publ_author_name
'Rubbiani, R.'
'Blacque, O.'
'Gasser, G.'

_publ_section_title
;
 Sedaxicenes: potential new antifungal ferrocene-based agents?
;
_journal_issue 15
_journal_name_full 'Dalton transactions (Cambridge, England : 2003)'
_journal_page_first 6619
_journal_page_last 6626
_journal_paper_doi 10.1039/c5dt04231c
_journal_volume 45
_journal_year 2016
_chemical_formula_moiety 'C22 H18 F3 Fe N3 O, C H Cl3'
_chemical_formula_sum 'C23 H19 Cl3 F3 Fe N3 O'
_chemical_formula_weight 572.61
_space_group_crystal_system monoclinic
_space_group_IT_number 15
_space_group_name_Hall '-I 2ya'
_space_group_name_H-M_alt 'I 1 2/a 1'
_symmetry_space_group_name_Hall '-I 2ya'
_symmetry_space_group_name_H-M 'I 1 2/a 1'
_atom_sites_solution_hydrogens mixed
_audit_creation_date 2015-09-03
_audit_creation_method
;
Olex2 1.2
(compiled 2015.01.26 svn.r3150 for OlexSys, GUI svn.r4998)
;
_audit_update_record
;
2015-10-26 deposited with the CCDC.
2016-02-29 downloaded from the CCDC.
;
_cell_angle_alpha 90
_cell_angle_beta 90.352(2)
_cell_angle_gamma 90
_cell_formula_units_Z 8
_cell_length_a 10.6241(2)
_cell_length_b 15.1983(4)
_cell_length_c 29.6784(7)
_cell_measurement_reflns_used 9351
_cell_measurement_temperature 183(1)
_cell_measurement_theta_max 76.0
_cell_measurement_theta_min 3.0
_cell_volume 4792.03(19)
_computing_cell_refinement
;
CrysAlisPro, Agilent Technologies,
Version 1.171.36.20 (release 27-06-2012 CrysAlis171 .NET)
(compiled Jul 11 2012,15:38:31)
;
_computing_data_collection
;
CrysAlisPro, Agilent Technologies,
Version 1.171.36.20 (release 27-06-2012 CrysAlis171 .NET)
(compiled Jul 11 2012,15:38:31)
;
_computing_data_reduction
;
CrysAlisPro, Agilent Technologies,
Version 1.171.36.20 (release 27-06-2012 CrysAlis171 .NET)
(compiled Jul 11 2012,15:38:31)
;
_computing_molecular_graphics 'Olex2 (Dolomanov et al., 2009)'
_computing_publication_material 'Olex2 (Dolomanov et al., 2009)'
_computing_structure_refinement 'ShelXL2014 (Sheldrick, 2015)'
_computing_structure_solution 'ShelXS97 (Sheldrick, 2008)'
_diffrn_ambient_temperature 183(1)
_diffrn_detector_area_resol_mean 10.3801
_diffrn_measured_fraction_theta_full 1.000
_diffrn_measured_fraction_theta_max 1.000
_diffrn_measurement_details
;
  1 omega  -49.00   35.00   1.0000   10.0000
omega____ theta____ kappa____ phi______ frames
    -      -40.8865   37.0000   60.0000 84

  2 omega  -96.00   -2.00   1.0000   10.0000
omega____ theta____ kappa____ phi______ frames
    -      -40.8865  125.0000  150.0000 94

  3 omega  -49.00   35.00   1.0000   10.0000
omega____ theta____ kappa____ phi______ frames
    -      -40.8865   37.0000  -30.0000 84

  4 omega -117.00  -15.00   1.0000   10.0000
omega____ theta____ kappa____ phi______ frames
    -      -40.8865  -37.0000   90.0000 102

  5 omega   84.00  178.00   1.0000   40.0000
omega____ theta____ kappa____ phi______ frames
    -      111.8790   45.0000 -120.0000 94

  6 omega   34.00   91.00   1.0000   40.0000
omega____ theta____ kappa____ phi______ frames
    -      111.8790  -30.0000  -60.0000 57

  7 omega   37.00   99.00   1.0000   40.0000
omega____ theta____ kappa____ phi______ frames
    -      111.8790  -45.0000 -120.0000 62

  8 omega   34.00   91.00   1.0000   40.0000
omega____ theta____ kappa____ phi______ frames
    -      111.8790  -30.0000 -150.0000 57

  9 omega   37.00   99.00   1.0000   40.0000
omega____ theta____ kappa____ phi______ frames
    -      111.8790  -45.0000  120.0000 62

 10 omega   33.00  146.00   1.0000   40.0000
omega____ theta____ kappa____ phi______ frames
    -      111.8790  -77.0000   60.0000 113

 11 omega   37.00   99.00   1.0000   40.0000
omega____ theta____ kappa____ phi______ frames
    -      111.8790  -45.0000   60.0000 62

 12 omega   34.00   91.00   1.0000   40.0000
omega____ theta____ kappa____ phi______ frames
    -      111.8790  -30.0000    0.0000 57

 13 omega   84.00  178.00   1.0000   40.0000
omega____ theta____ kappa____ phi______ frames
    -      111.8790   45.0000 -180.0000 94

 14 omega -115.00  -11.00   1.0000   10.0000
omega____ theta____ kappa____ phi______ frames
    -      -40.8865  -57.0000  -60.0000 104

 15 omega -115.00  -11.00   1.0000   10.0000
omega____ theta____ kappa____ phi______ frames
    -      -40.8865  -57.0000 -150.0000 104

 16 omega -115.00  -11.00   1.0000   10.0000
omega____ theta____ kappa____ phi______ frames
    -      -40.8865  -57.0000   30.0000 104

 17 omega   81.00  125.00   1.0000   40.0000
omega____ theta____ kappa____ phi______ frames
    -      111.8790   30.0000   30.0000 44
;
_diffrn_measurement_device_type 'SuperNova, Dual, Cu at zero, Atlas'
_diffrn_measurement_method '\w scans'
_diffrn_orient_matrix_UB_11 -0.0294515000
_diffrn_orient_matrix_UB_12 -0.0550113000
_diffrn_orient_matrix_UB_13 0.0422513000
_diffrn_orient_matrix_UB_21 0.1419883000
_diffrn_orient_matrix_UB_22 -0.0116960000
_diffrn_orient_matrix_UB_23 0.0089913000
_diffrn_orient_matrix_UB_31 0.0003540000
_diffrn_orient_matrix_UB_32 0.0843568000
_diffrn_orient_matrix_UB_33 0.0287634000
_diffrn_radiation_monochromator mirror
_diffrn_radiation_type CuK\a
_diffrn_radiation_wavelength 1.54184
_diffrn_reflns_av_R_equivalents 0.0432
_diffrn_reflns_av_unetI/netI 0.0284
_diffrn_reflns_Laue_measured_fraction_full 1.000
_diffrn_reflns_Laue_measured_fraction_max 1.000
_diffrn_reflns_limit_h_max 12
_diffrn_reflns_limit_h_min -12
_diffrn_reflns_limit_k_max 18
_diffrn_reflns_limit_k_min -17
_diffrn_reflns_limit_l_max 35
_diffrn_reflns_limit_l_min -35
_diffrn_reflns_number 16614
_diffrn_reflns_point_group_measured_fraction_full 1.000
_diffrn_reflns_point_group_measured_fraction_max 1.000
_diffrn_reflns_theta_full 67.684
_diffrn_reflns_theta_max 68.248
_diffrn_reflns_theta_min 2.978
_diffrn_source 'SuperNova (Cu) X-ray Source'
_exptl_absorpt_coefficient_mu 8.534
_exptl_absorpt_correction_T_max 0.703
_exptl_absorpt_correction_T_min 0.291
_exptl_absorpt_correction_type analytical
_exptl_absorpt_process_details
;
CrysAlisPro, Agilent Technologies,
Version 1.171.36.20 (release 27-06-2012 CrysAlis171 .NET)
(compiled Jul 11 2012,15:38:31)
Analytical numeric absorption correction using a multifaceted crystal
model based on expressions derived by R.C. Clark & J.S. Reid.
(Clark, R. C. & Reid, J. S. (1995). Acta Cryst. A51, 887-897)
;
_exptl_crystal_colour orange
_exptl_crystal_density_diffrn 1.587
_exptl_crystal_description plate
_exptl_crystal_F_000 2320
_exptl_crystal_recrystallization_method 'Re-crystallisation from solvent: chloroform'
_exptl_crystal_size_max 0.26
_exptl_crystal_size_mid 0.08
_exptl_crystal_size_min 0.05
_platon_squeeze_details
;
TITL rr2711_a.res in I2/a
CELL   10.6241   15.1983   29.6784     90.00     90.35     90.00
SPGR I2/a
C101 0.898 0.582 0.032 !      10.99 eA-3
C102 0.573 0.984 0.375 !       9.46 eA-3
C103 0.737 0.452 0.075 !       3.74 eA-3
C104 0.877 0.128 0.420 !       2.51 eA-3
C105 0.109 0.985 0.434 !       2.34 eA-3
C106 0.870 1.001 0.409 !       2.15 eA-3
C107 1.003 0.034 0.418 !       1.94 eA-3
Q108 0.682 0.966 0.211 !       0.86 eA-3
Q109 0.311 0.046 0.302 !       0.82 eA-3
Q110 0.291 0.126 0.273 !       0.81 eA-3
Q111 0.060 0.821 0.303 !       0.77 eA-3
C112 0.750 0.406 0.002 !       0.72 eA-3
Q113 0.084 0.913 0.243 !       0.65 eA-3
Q114 0.327 0.173 0.322 !       0.63 eA-3
Q115 0.440 0.390 0.323 !       0.61 eA-3
Q116 0.187 0.828 0.287 !       0.61 eA-3
Q117 0.085 0.517 0.290 !       0.60 eA-3
Q118 1.005 0.220 0.336 !       0.59 eA-3
Q119 0.097 0.156 0.070 !       0.59 eA-3
Q120 0.722 0.253 0.162 !       0.59 eA-3
Q121 0.595 0.261 0.441 !       0.58 eA-3
Q122 0.902 0.623 0.438 !       0.58 eA-3
Q123 0.060 0.072 0.124 !       0.57 eA-3
Q124 0.290 0.800 0.309 !       0.55 eA-3
Q125 0.992 0.189 0.017 !       0.55 eA-3
Q126 0.316 0.573 0.243 !       0.52 eA-3
Q127 0.984 0.535 0.442 !       0.51 eA-3
Q128 0.642 0.986 0.053 !       0.50 eA-3
;
_refine_diff_density_max 0.286
_refine_diff_density_min -0.401
_refine_diff_density_rms 0.050
_refine_ls_extinction_method none
_refine_ls_goodness_of_fit_ref 1.031
_refine_ls_hydrogen_treatment mixed
_refine_ls_matrix_type full
_refine_ls_number_parameters 275
_refine_ls_number_reflns 4393
_refine_ls_number_restraints 0
_refine_ls_restrained_S_all 1.031
_refine_ls_R_factor_all 0.0444
_refine_ls_R_factor_gt 0.0370
_refine_ls_shift/su_max 0.000
_refine_ls_shift/su_mean 0.000
_refine_ls_structure_factor_coef Fsqd
_refine_ls_weighting_details 'w=1/[\s^2^(Fo^2^)+(0.0565P)^2^+3.3674P] where P=(Fo^2^+2Fc^2^)/3'
_refine_ls_weighting_scheme calc
_refine_ls_wR_factor_gt 0.0947
_refine_ls_wR_factor_ref 0.0992
_reflns_Friedel_coverage 0.000
_reflns_number_gt 3805
_reflns_number_total 4393
_reflns_threshold_expression 'I > 2\s(I)'
_cod_data_source_file c5dt04231c2.cif
_cod_data_source_block 2
_cod_depositor_comments 'Adding full bibliography for 7038660--7038662.cif.'
_cod_database_code 7038661
_shelx_space_group_comment
;
The symmetry employed for this shelxl refinement is uniquely defined
by the following loop, which should always be used as a source of
symmetry information in preference to the above space-group names.
They are only intended as comments.
;
_platon_squeeze_void_probe_radius 1.20
_olex2_refinement_description
;
1. Fixed Uiso
 At 1.2 times of:
  All C(H) groups, All C(H,H) groups
2.a Secondary CH2 refined with riding coordinates:
 C11(H11A,H11B)
2.b Aromatic/amide H refined with riding coordinates:
 C2(H2), C3(H3), C4(H4), C5(H5), C6(H6), C7(H7), C8(H8), C9(H9), C10(H10),
 C15(H15), C18(H18), C19(H19), C20(H20), C21(H21), C22(H22)
;
_shelx_shelxl_version_number 2014/7
_olex2_submission_special_instructions 'No special instructions were received'

loop_
_space_group_symop_operation_xyz
'x, y, z'
'-x+1/2, y, -z'
'x+1/2, y+1/2, z+1/2'
'-x+1, y+1/2, -z+1/2'
'-x, -y, -z'
'x-1/2, -y, z'
'-x+1/2, -y+1/2, -z+1/2'
'x, -y+1/2, z+1/2'

loop_
_atom_site_label
_atom_site_type_symbol
_atom_site_fract_x
_atom_site_fract_y
_atom_site_fract_z
_atom_site_U_iso_or_equiv
_atom_site_adp_type
_atom_site_occupancy
_atom_site_site_symmetry_order
_atom_site_calc_flag
_atom_site_refinement_flags_posn
C1 C 0.42172(19) 0.42329(14) 0.37519(7) 0.0285(4) Uani 1 1 d .
C2 C 0.3221(2) 0.43340(16) 0.40657(8) 0.0352(5) Uani 1 1 d .
H2 H 0.2381 0.4133 0.4025 0.042 Uiso 1 1 calc R
C3 C 0.3692(2) 0.47853(16) 0.44480(8) 0.0390(5) Uani 1 1 d .
H3 H 0.3224 0.4944 0.4707 0.047 Uiso 1 1 calc R
C4 C 0.4994(2) 0.49595(16) 0.43753(8) 0.0366(5) Uani 1 1 d .
H4 H 0.5547 0.5254 0.4578 0.044 Uiso 1 1 calc R
C5 C 0.5316(2) 0.46156(14) 0.39474(7) 0.0314(5) Uani 1 1 d .
H5 H 0.6126 0.4637 0.3814 0.038 Uiso 1 1 calc R
C6 C 0.5080(3) 0.23449(17) 0.42334(9) 0.0456(6) Uani 1 1 d .
H6 H 0.5154 0.2074 0.3946 0.055 Uiso 1 1 calc R
C7 C 0.3963(3) 0.24155(18) 0.44914(10) 0.0507(6) Uani 1 1 d .
H7 H 0.3155 0.2203 0.4406 0.061 Uiso 1 1 calc R
C8 C 0.4265(3) 0.28594(19) 0.48978(9) 0.0532(7) Uani 1 1 d .
H8 H 0.3698 0.2994 0.5134 0.064 Uiso 1 1 calc R
C9 C 0.5557(3) 0.30650(19) 0.48882(9) 0.0493(6) Uani 1 1 d .
H9 H 0.6012 0.3365 0.5118 0.059 Uiso 1 1 calc R
C10 C 0.6062(3) 0.27508(18) 0.44812(9) 0.0465(6) Uani 1 1 d .
H10 H 0.6914 0.2802 0.4389 0.056 Uiso 1 1 calc R
C11 C 0.4095(2) 0.38761(14) 0.32810(7) 0.0313(5) Uani 1 1 d .
H11A H 0.4887 0.3578 0.3196 0.038 Uiso 1 1 calc R
H11B H 0.3409 0.3435 0.3271 0.038 Uiso 1 1 calc R
C12 C 0.47306(19) 0.50758(13) 0.27742(7) 0.0269(4) Uani 1 1 d .
C13 C 0.42928(19) 0.57665(13) 0.24578(7) 0.0276(4) Uani 1 1 d .
C14 C 0.4992(2) 0.62654(14) 0.21463(8) 0.0308(4) Uani 1 1 d .
C15 C 0.30787(19) 0.60642(14) 0.23976(7) 0.0272(4) Uani 1 1 d .
H15 H 0.2356 0.5868 0.2555 0.033 Uiso 1 1 calc R
C16 C 0.6365(2) 0.62441(17) 0.20450(9) 0.0434(6) Uani 1 1 d .
C17 C 0.20713(19) 0.71658(14) 0.18832(8) 0.0303(4) Uani 1 1 d .
C18 C 0.2303(2) 0.78482(15) 0.15861(8) 0.0349(5) Uani 1 1 d .
H18 H 0.3142 0.7999 0.1509 0.042 Uiso 1 1 calc R
C19 C 0.1298(2) 0.83086(17) 0.14025(9) 0.0418(5) Uani 1 1 d .
H19 H 0.1448 0.8772 0.1195 0.050 Uiso 1 1 calc R
C20 C 0.0083(2) 0.80976(19) 0.15197(11) 0.0509(7) Uani 1 1 d .
H20 H -0.0604 0.8412 0.1391 0.061 Uiso 1 1 calc R
C21 C -0.0138(2) 0.7432(2) 0.18233(11) 0.0556(7) Uani 1 1 d .
H21 H -0.0977 0.7297 0.1908 0.067 Uiso 1 1 calc R
C22 C 0.0852(2) 0.69558(17) 0.20069(10) 0.0457(6) Uani 1 1 d .
H22 H 0.0698 0.6493 0.2214 0.055 Uiso 1 1 calc R
F1 F 0.70666(14) 0.65617(13) 0.23859(7) 0.0633(5) Uani 1 1 d .
F2 F 0.67845(14) 0.54354(11) 0.19659(6) 0.0585(5) Uani 1 1 d .
F3 F 0.66443(13) 0.67259(12) 0.16821(6) 0.0575(5) Uani 1 1 d .
Fe1 Fe 0.46462(3) 0.36365(2) 0.43538(2) 0.02894(11) Uani 1 1 d .
N1 N 0.38228(18) 0.45820(12) 0.29583(6) 0.0301(4) Uani 1 1 d .
H1 H 0.308(3) 0.4675(17) 0.2896(9) 0.035(7) Uiso 1 1 d .
N2 N 0.31060(15) 0.66855(12) 0.20736(6) 0.0277(4) Uani 1 1 d .
N3 N 0.42832(16) 0.68209(12) 0.19124(6) 0.0320(4) Uani 1 1 d .
O1 O 0.58592(14) 0.49627(10) 0.28564(5) 0.0345(3) Uani 1 1 d .

loop_
_atom_site_aniso_label
_atom_site_aniso_U_11
_atom_site_aniso_U_22
_atom_site_aniso_U_33
_atom_site_aniso_U_23
_atom_site_aniso_U_13
_atom_site_aniso_U_12
C1 0.0286(10) 0.0278(11) 0.0291(10) 0.0047(8) -0.0003(8) 0.0014(8)
C2 0.0254(10) 0.0425(13) 0.0378(12) 0.0048(10) 0.0015(9) 0.0055(9)
C3 0.0395(12) 0.0444(14) 0.0332(12) -0.0025(10) 0.0052(9) 0.0096(10)
C4 0.0393(12) 0.0379(12) 0.0326(11) -0.0024(9) -0.0023(9) -0.0026(10)
C5 0.0308(10) 0.0317(11) 0.0317(11) 0.0019(9) 0.0019(8) -0.0025(9)
C6 0.0586(16) 0.0373(13) 0.0410(13) 0.0040(11) 0.0000(11) 0.0059(12)
C7 0.0572(16) 0.0433(15) 0.0515(15) 0.0130(12) 0.0036(12) -0.0086(12)
C8 0.0712(19) 0.0531(16) 0.0355(13) 0.0157(12) 0.0141(12) 0.0033(14)
C9 0.0631(17) 0.0494(15) 0.0353(13) 0.0076(11) -0.0095(11) 0.0100(13)
C10 0.0463(14) 0.0501(15) 0.0430(14) 0.0063(11) -0.0033(11) 0.0138(12)
C11 0.0409(12) 0.0263(11) 0.0268(10) 0.0041(8) -0.0017(9) -0.0034(9)
C12 0.0307(10) 0.0260(10) 0.0240(9) -0.0012(8) 0.0021(8) 0.0022(8)
C13 0.0271(10) 0.0270(10) 0.0286(10) 0.0017(8) 0.0022(8) -0.0006(8)
C14 0.0259(10) 0.0311(11) 0.0353(11) 0.0075(9) 0.0023(8) 0.0012(8)
C15 0.0264(10) 0.0267(10) 0.0283(10) 0.0019(8) 0.0030(8) -0.0013(8)
C16 0.0297(12) 0.0472(14) 0.0532(15) 0.0206(12) 0.0081(10) 0.0043(10)
C17 0.0253(10) 0.0284(11) 0.0371(11) -0.0001(9) -0.0007(8) 0.0028(8)
C18 0.0297(11) 0.0357(12) 0.0392(12) 0.0070(10) 0.0013(9) 0.0021(9)
C19 0.0424(13) 0.0394(13) 0.0435(13) 0.0074(11) -0.0014(10) 0.0076(10)
C20 0.0328(13) 0.0500(16) 0.0697(18) 0.0097(13) -0.0087(12) 0.0110(11)
C21 0.0266(12) 0.0573(17) 0.083(2) 0.0141(15) 0.0013(12) 0.0033(11)
C22 0.0285(11) 0.0420(14) 0.0667(17) 0.0170(12) 0.0044(11) -0.0015(10)
F1 0.0292(7) 0.0831(12) 0.0775(12) 0.0191(10) -0.0107(7) -0.0080(7)
F2 0.0456(8) 0.0600(10) 0.0702(11) 0.0244(8) 0.0252(8) 0.0227(7)
F3 0.0319(7) 0.0692(10) 0.0715(11) 0.0397(9) 0.0159(7) 0.0080(7)
Fe1 0.02662(17) 0.03528(19) 0.02495(17) 0.00405(14) 0.00191(12) 0.00069(13)
N1 0.0306(10) 0.0312(10) 0.0283(9) 0.0054(7) -0.0035(7) -0.0029(7)
N2 0.0212(8) 0.0282(9) 0.0339(9) 0.0047(7) 0.0033(7) -0.0008(7)
N3 0.0237(8) 0.0339(10) 0.0383(10) 0.0097(8) 0.0047(7) 0.0001(7)
O1 0.0286(8) 0.0399(9) 0.0350(8) 0.0052(7) 0.0048(6) 0.0073(6)

loop_
_atom_type_symbol
_atom_type_description
_atom_type_scat_dispersion_real
_atom_type_scat_dispersion_imag
_atom_type_scat_source
C C 0.0181 0.0091 'International Tables Vol C Tables 4.2.6.8 and 6.1.1.4'
H H 0.0000 0.0000 'International Tables Vol C Tables 4.2.6.8 and 6.1.1.4'
Cl Cl 0.3639 0.7018 'International Tables Vol C Tables 4.2.6.8 and 6.1.1.4'
F F 0.0727 0.0534 'International Tables Vol C Tables 4.2.6.8 and 6.1.1.4'
Fe Fe -1.1336 3.1974 'International Tables Vol C Tables 4.2.6.8 and 6.1.1.4'
N N 0.0311 0.0180 'International Tables Vol C Tables 4.2.6.8 and 6.1.1.4'
O O 0.0492 0.0322 'International Tables Vol C Tables 4.2.6.8 and 6.1.1.4'

loop_
_exptl_crystal_face_index_h
_exptl_crystal_face_index_k
_exptl_crystal_face_index_l
_exptl_crystal_face_perp_dist
_exptl_oxdiff_crystal_face_indexfrac_h
_exptl_oxdiff_crystal_face_indexfrac_k
_exptl_oxdiff_crystal_face_indexfrac_l
_exptl_oxdiff_crystal_face_x
_exptl_oxdiff_crystal_face_y
_exptl_oxdiff_crystal_face_z
0 0 1 0.0114 0.0001 -0.0002 1.0006 0.0423 0.0090 0.0288
2 -2 -3 0.1015 1.9990 -2.0037 -3.0037 -0.0756 0.2803 -0.2547
1 1 1 0.1122 1.0007 0.9993 1.0041 -0.0420 0.1394 0.1135
1 -1 2 0.0965 0.9997 -1.0026 2.0001 0.1102 0.1717 -0.0267
0 -1 -1 0.0262 -0.0006 -1.0006 -1.0028 0.0127 0.0026 -0.1133
-1 0 0 0.1311 -1.0001 0.0013 -0.0012 0.0293 -0.1420 -0.0003
0 -1 -3 0.0322 -0.0007 -1.0002 -3.0040 -0.0719 -0.0154 -0.1708
0 1 1 0.0402 0.0006 1.0006 1.0028 -0.0127 -0.0026 0.1133
-1 0 -3 0.0929 -1.0003 0.0020 -3.0030 -0.0975 -0.1691 -0.0866
1 0 0 0.1311 1.0001 -0.0013 0.0012 -0.0293 0.1420 0.0003
0 2 -1 0.0487 0.0009 2.0019 -0.9961 -0.1522 -0.0322 0.1402
0 -2 1 0.0347 -0.0009 -2.0019 0.9961 0.1522 0.0322 -0.1402
0 0 -1 0.0374 -0.0001 0.0002 -1.0006 -0.0423 -0.0090 -0.0288

loop_
_geom_angle_atom_site_label_1
_geom_angle_atom_site_label_2
_geom_angle_atom_site_label_3
_geom_angle
C2 C1 C5 107.49(19)
C2 C1 C11 125.9(2)
C2 C1 Fe1 68.90(12)
C5 C1 C11 126.28(19)
C5 C1 Fe1 69.43(12)
C11 C1 Fe1 131.85(15)
C1 C2 H2 125.8
C1 C2 Fe1 70.34(12)
C3 C2 C1 108.4(2)
C3 C2 H2 125.8
C3 C2 Fe1 69.91(13)
Fe1 C2 H2 125.6
C2 C3 H3 126.1
C2 C3 C4 107.9(2)
C2 C3 Fe1 69.43(13)
C4 C3 H3 126.1
C4 C3 Fe1 69.80(14)
Fe1 C3 H3 126.3
C3 C4 H4 126.0
C3 C4 Fe1 69.34(14)
C5 C4 C3 107.9(2)
C5 C4 H4 126.0
C5 C4 Fe1 69.77(13)
Fe1 C4 H4 126.4
C1 C5 H5 125.9
C1 C5 Fe1 69.88(12)
C4 C5 C1 108.26(19)
C4 C5 H5 125.9
C4 C5 Fe1 69.70(13)
Fe1 C5 H5 126.1
C7 C6 H6 126.2
C7 C6 Fe1 69.14(15)
C10 C6 H6 126.2
C10 C6 C7 107.6(2)
C10 C6 Fe1 69.97(15)
Fe1 C6 H6 126.3
C6 C7 H7 126.0
C6 C7 Fe1 70.16(15)
C8 C7 C6 108.0(3)
C8 C7 H7 126.0
C8 C7 Fe1 69.97(16)
Fe1 C7 H7 125.5
C7 C8 H8 126.1
C7 C8 Fe1 69.36(15)
C9 C8 C7 107.7(2)
C9 C8 H8 126.1
C9 C8 Fe1 69.99(15)
Fe1 C8 H8 126.1
C8 C9 H9 125.7
C8 C9 C10 108.6(3)
C8 C9 Fe1 69.73(15)
C10 C9 H9 125.7
C10 C9 Fe1 70.13(14)
Fe1 C9 H9 126.0
C6 C10 H10 126.0
C6 C10 Fe1 69.67(15)
C9 C10 C6 108.0(3)
C9 C10 H10 126.0
C9 C10 Fe1 69.67(15)
Fe1 C10 H10 126.3
C1 C11 H11A 109.4
C1 C11 H11B 109.4
H11A C11 H11B 108.0
N1 C11 C1 111.03(17)
N1 C11 H11A 109.4
N1 C11 H11B 109.4
N1 C12 C13 115.54(18)
O1 C12 C13 121.65(19)
O1 C12 N1 122.80(19)
C14 C13 C12 129.19(19)
C15 C13 C12 127.23(19)
C15 C13 C14 103.58(18)
C13 C14 C16 129.8(2)
N3 C14 C13 112.72(19)
N3 C14 C16 117.49(19)
C13 C15 H15 126.3
N2 C15 C13 107.35(18)
N2 C15 H15 126.3
F1 C16 C14 112.3(2)
F2 C16 C14 112.7(2)
F2 C16 F1 106.3(2)
F2 C16 F3 106.7(2)
F3 C16 C14 111.89(19)
F3 C16 F1 106.6(2)
C18 C17 C22 120.8(2)
C18 C17 N2 119.62(19)
C22 C17 N2 119.6(2)
C17 C18 H18 120.3
C17 C18 C19 119.3(2)
C19 C18 H18 120.3
C18 C19 H19 119.9
C20 C19 C18 120.3(2)
C20 C19 H19 119.9
C19 C20 H20 120.0
C21 C20 C19 120.0(2)
C21 C20 H20 120.0
C20 C21 H21 119.7
C20 C21 C22 120.6(2)
C22 C21 H21 119.7
C17 C22 C21 118.9(2)
C17 C22 H22 120.5
C21 C22 H22 120.5
C2 Fe1 C1 40.76(9)
C2 Fe1 C3 40.66(10)
C2 Fe1 C4 68.54(9)
C2 Fe1 C5 68.52(9)
C2 Fe1 C6 126.46(11)
C2 Fe1 C7 107.12(11)
C2 Fe1 C8 118.89(11)
C2 Fe1 C9 153.49(11)
C2 Fe1 C10 164.36(10)
C3 Fe1 C1 68.48(9)
C3 Fe1 C4 40.86(10)
C3 Fe1 C5 68.48(9)
C3 Fe1 C6 163.16(11)
C3 Fe1 C8 106.59(11)
C3 Fe1 C9 119.36(11)
C3 Fe1 C10 154.28(11)
C4 Fe1 C1 68.40(9)
C4 Fe1 C5 40.53(9)
C4 Fe1 C6 155.07(11)
C4 Fe1 C9 107.99(11)
C4 Fe1 C10 120.47(11)
C5 Fe1 C1 40.69(8)
C5 Fe1 C6 120.98(10)
C5 Fe1 C9 126.94(11)
C5 Fe1 C10 109.17(10)
C6 Fe1 C1 108.69(10)
C6 Fe1 C10 40.36(11)
C7 Fe1 C1 120.00(10)
C7 Fe1 C3 125.11(11)
C7 Fe1 C4 162.71(11)
C7 Fe1 C5 155.14(11)
C7 Fe1 C6 40.71(12)
C7 Fe1 C8 40.67(12)
C7 Fe1 C9 67.97(12)
C7 Fe1 C10 68.09(12)
C8 Fe1 C1 154.08(11)
C8 Fe1 C4 125.48(11)
C8 Fe1 C5 163.27(11)
C8 Fe1 C6 68.27(11)
C8 Fe1 C9 40.28(12)
C8 Fe1 C10 67.90(12)
C9 Fe1 C1 164.52(10)
C9 Fe1 C6 67.83(11)
C9 Fe1 C10 40.20(11)
C10 Fe1 C1 127.50(10)
C11 N1 H1 117.2(19)
C12 N1 C11 122.45(18)
C12 N1 H1 120.3(19)
C15 N2 C17 128.19(17)
C15 N2 N3 112.43(17)
N3 N2 C17 119.35(17)
C14 N3 N2 103.92(17)

loop_
_geom_bond_atom_site_label_1
_geom_bond_atom_site_label_2
_geom_bond_distance
C1 C2 1.423(3)
C1 C5 1.425(3)
C1 C11 1.504(3)
C1 Fe1 2.052(2)
C2 H2 0.9500
C2 C3 1.415(3)
C2 Fe1 2.033(2)
C3 H3 0.9500
C3 C4 1.426(3)
C3 Fe1 2.039(2)
C4 H4 0.9500
C4 C5 1.417(3)
C4 Fe1 2.045(2)
C5 H5 0.9500
C5 Fe1 2.046(2)
C6 H6 0.9500
C6 C7 1.420(4)
C6 C10 1.415(4)
C6 Fe1 2.048(3)
C7 H7 0.9500
C7 C8 1.417(4)
C7 Fe1 2.035(3)
C8 H8 0.9500
C8 C9 1.408(4)
C8 Fe1 2.043(3)
C9 H9 0.9500
C9 C10 1.408(4)
C9 Fe1 2.046(2)
C10 H10 0.9500
C10 Fe1 2.052(3)
C11 H11A 0.9900
C11 H11B 0.9900
C11 N1 1.466(3)
C12 C13 1.481(3)
C12 N1 1.341(3)
C12 O1 1.234(3)
C13 C14 1.410(3)
C13 C15 1.378(3)
C14 C16 1.491(3)
C14 N3 1.325(3)
C15 H15 0.9500
C15 N2 1.348(3)
C16 F1 1.343(3)
C16 F2 1.329(3)
C16 F3 1.337(3)
C17 C18 1.384(3)
C17 C22 1.385(3)
C17 N2 1.433(3)
C18 H18 0.9500
C18 C19 1.385(3)
C19 H19 0.9500
C19 C20 1.377(4)
C20 H20 0.9500
C20 C21 1.376(4)
C21 H21 0.9500
C21 C22 1.385(4)
C22 H22 0.9500
N1 H1 0.82(3)
N2 N3 1.357(2)

loop_
_geom_torsion_atom_site_label_1
_geom_torsion_atom_site_label_2
_geom_torsion_atom_site_label_3
_geom_torsion_atom_site_label_4
_geom_torsion
C1 C2 C3 C4 -0.6(3)
C1 C2 C3 Fe1 -60.03(15)
C1 C11 N1 C12 84.6(2)
C2 C1 C5 C4 -0.8(2)
C2 C1 C5 Fe1 58.57(15)
C2 C1 C11 N1 89.5(3)
C2 C3 C4 C5 0.1(3)
C2 C3 C4 Fe1 -59.19(17)
C3 C4 C5 C1 0.4(3)
C3 C4 C5 Fe1 -59.05(17)
C5 C1 C2 C3 0.9(3)
C5 C1 C2 Fe1 -58.91(15)
C5 C1 C11 N1 -83.3(3)
C6 C7 C8 C9 0.4(3)
C6 C7 C8 Fe1 60.10(18)
C7 C6 C10 C9 0.2(3)
C7 C6 C10 Fe1 -59.09(18)
C7 C8 C9 C10 -0.2(3)
C7 C8 C9 Fe1 59.33(19)
C8 C9 C10 C6 0.0(3)
C8 C9 C10 Fe1 59.32(19)
C10 C6 C7 C8 -0.4(3)
C10 C6 C7 Fe1 59.61(18)
C11 C1 C2 C3 -173.1(2)
C11 C1 C2 Fe1 127.1(2)
C11 C1 C5 C4 173.2(2)
C11 C1 C5 Fe1 -127.5(2)
C12 C13 C14 C16 0.0(4)
C12 C13 C14 N3 179.2(2)
C12 C13 C15 N2 -179.2(2)
C13 C12 N1 C11 -179.43(18)
C13 C14 C16 F1 -69.3(3)
C13 C14 C16 F2 50.7(4)
C13 C14 C16 F3 170.9(2)
C13 C14 N3 N2 0.1(3)
C13 C15 N2 C17 177.7(2)
C13 C15 N2 N3 0.0(2)
C14 C13 C15 N2 0.1(2)
C15 C13 C14 C16 -179.3(2)
C15 C13 C14 N3 -0.2(3)
C15 N2 N3 C14 -0.1(2)
C16 C14 N3 N2 179.4(2)
C17 C18 C19 C20 1.0(4)
C17 N2 N3 C14 -178.04(19)
C18 C17 C22 C21 1.0(4)
C18 C17 N2 C15 173.0(2)
C18 C17 N2 N3 -9.4(3)
C18 C19 C20 C21 0.5(5)
C19 C20 C21 C22 -1.3(5)
C20 C21 C22 C17 0.6(5)
C22 C17 C18 C19 -1.7(4)
C22 C17 N2 C15 -5.4(4)
C22 C17 N2 N3 172.2(2)
Fe1 C1 C2 C3 59.76(16)
Fe1 C1 C5 C4 -59.34(16)
Fe1 C1 C11 N1 -177.49(15)
Fe1 C2 C3 C4 59.42(17)
Fe1 C3 C4 C5 59.32(16)
Fe1 C4 C5 C1 59.45(15)
Fe1 C6 C7 C8 -59.98(19)
Fe1 C6 C10 C9 59.32(18)
Fe1 C7 C8 C9 -59.73(19)
Fe1 C8 C9 C10 -59.56(19)
Fe1 C9 C10 C6 -59.31(18)
N1 C12 C13 C14 -165.9(2)
N1 C12 C13 C15 13.2(3)
N2 C17 C18 C19 179.9(2)
N2 C17 C22 C21 179.4(3)
N3 C14 C16 F1 111.6(2)
N3 C14 C16 F2 -128.5(2)
N3 C14 C16 F3 -8.2(3)
O1 C12 C13 C14 13.3(3)
O1 C12 C13 C15 -167.5(2)
O1 C12 N1 C11 1.3(3)

loop_
_platon_squeeze_void_nr
_platon_squeeze_void_average_x
_platon_squeeze_void_average_y
_platon_squeeze_void_average_z
_platon_squeeze_void_volume
_platon_squeeze_void_count_electrons
_platon_squeeze_void_content
1 -0.024 0.500 0.000 585 239 ' '
2 -0.018 0.000 0.500 585 239 ' '
